data_4085621
loop_
_publ_author_name
'Guo, Jia-Yi'
'Chan, Yuk-Chi'
'Li, Yongxin'
'Ganguly, Rakesh'
'So, Cheuk-Wai'

_publ_section_title
;
 Oxo-Bridged Bis(group 4 metal unsymmetric phosphonium-stabilized carbene)
 Complexes
;
_journal_issue 7
_journal_name_full Organometallics
_journal_page_first 1238
_journal_paper_doi 10.1021/om5012962
_journal_volume 34
_journal_year 2015
_chemical_formula_moiety 'C34 H48 Cl2 N2 P2 S Si3 Zr'
_chemical_formula_sum 'C34 H48 Cl2 N2 P2 S Si3 Zr'
_chemical_formula_weight 825.13
_chemical_name_systematic
; 
 ? 
;
_space_group_IT_number 2
_symmetry_cell_setting triclinic
_symmetry_space_group_name_Hall '-P 1'
_symmetry_space_group_name_H-M 'P -1'
_atom_sites_solution_hydrogens geom
_atom_sites_solution_primary direct
_atom_sites_solution_secondary difmap
_audit_creation_method SHELXL-97
_cell_angle_alpha 102.4530(10)
_cell_angle_beta 94.4990(10)
_cell_angle_gamma 94.9080(10)
_cell_formula_units_Z 2
_cell_length_a 10.0221(2)
_cell_length_b 10.1870(2)
_cell_length_c 19.9255(3)
_cell_measurement_reflns_used 9917
_cell_measurement_temperature 103(2)
_cell_measurement_theta_max 26.43
_cell_measurement_theta_min 2.05
_cell_volume 1969.31(6)
_computing_cell_refinement 'Bruker SAINT'
_computing_data_collection 'Bruker APEX2'
_computing_data_reduction 'Bruker SAINT'
_computing_molecular_graphics 'Bruker SHELXTL'
_computing_publication_material 'Bruker SHELXTL'
_computing_structure_refinement 'SHELXL-97 (Sheldrick, 2008)'
_computing_structure_solution 'SHELXS-97 (Sheldrick, 2008)'
_diffrn_ambient_temperature 103(2)
_diffrn_measured_fraction_theta_full 0.995
_diffrn_measured_fraction_theta_max 0.995
_diffrn_measurement_device_type 'Bruker APEX-II CCD'
_diffrn_measurement_method '\f and \w scans'
_diffrn_radiation_monochromator graphite
_diffrn_radiation_source 'fine-focus sealed tube'
_diffrn_radiation_type MoK\a
_diffrn_radiation_wavelength 0.71073
_diffrn_reflns_av_R_equivalents 0.0282
_diffrn_reflns_av_sigmaI/netI 0.0290
_diffrn_reflns_limit_h_max 12
_diffrn_reflns_limit_h_min -12
_diffrn_reflns_limit_k_max 12
_diffrn_reflns_limit_k_min -12
_diffrn_reflns_limit_l_max 24
_diffrn_reflns_limit_l_min -24
_diffrn_reflns_number 27251
_diffrn_reflns_theta_full 26.44
_diffrn_reflns_theta_max 26.44
_diffrn_reflns_theta_min 2.75
_exptl_absorpt_coefficient_mu 0.667
_exptl_absorpt_correction_T_max 0.9242
_exptl_absorpt_correction_T_min 0.8250
_exptl_absorpt_correction_type multi-scan
_exptl_absorpt_process_details sadabs
_exptl_crystal_colour colourless
_exptl_crystal_density_diffrn 1.392
_exptl_crystal_density_method 'not measured'
_exptl_crystal_description block
_exptl_crystal_F_000 856
_exptl_crystal_size_max 0.30
_exptl_crystal_size_mid 0.20
_exptl_crystal_size_min 0.12
_refine_diff_density_max 0.370
_refine_diff_density_min -0.338
_refine_diff_density_rms 0.063
_refine_ls_extinction_method none
_refine_ls_goodness_of_fit_ref 1.063
_refine_ls_hydrogen_treatment constr
_refine_ls_matrix_type full
_refine_ls_number_parameters 415
_refine_ls_number_reflns 8089
_refine_ls_number_restraints 0
_refine_ls_restrained_S_all 1.063
_refine_ls_R_factor_all 0.0286
_refine_ls_R_factor_gt 0.0243
_refine_ls_shift/su_max 0.001
_refine_ls_shift/su_mean 0.000
_refine_ls_structure_factor_coef Fsqd
_refine_ls_weighting_details 'calc w=1/[\s^2^(Fo^2^)+(0.0273P)^2^+0.9600P] where P=(Fo^2^+2Fc^2^)/3'
_refine_ls_weighting_scheme calc
_refine_ls_wR_factor_gt 0.0609
_refine_ls_wR_factor_ref 0.0631
_reflns_number_gt 7248
_reflns_number_total 8089
_reflns_threshold_expression >2sigma(I)
_cod_data_source_file om5012962_si_002.cif
_cod_data_source_block scw272s
_cod_depositor_comments
;
The following automatic conversions were performed:

'_symmetry_cell_setting' value 'Triclinic' changed to 'triclinic'
according to
/usr/data/users/saulius/crontab/automatic-downloads/rss-feeds/ACS/lib/dictionaries/cif_core.dic
dictionary named 'cif_core.dic' version 2.4.2 from 2011-04-26.

Automatic conversion script
Id: cif_fix_values 3105 2015-03-04 15:46:00Z robertas 

 Adding full bibliography for 4085616--4085622.cif.
;
_cod_original_sg_symbol_H-M P-1
_cod_database_code 4085621

loop_
_symmetry_equiv_pos_as_xyz
'x, y, z'
'-x, -y, -z'

loop_
_atom_site_label
_atom_site_type_symbol
_atom_site_fract_x
_atom_site_fract_y
_atom_site_fract_z
_atom_site_U_iso_or_equiv
_atom_site_adp_type
_atom_site_occupancy
_atom_site_symmetry_multiplicity
_atom_site_calc_flag
_atom_site_refinement_flags
Zr1 Zr 0.488514(14) -0.006875(16) 0.269058(8) 0.01076(5) Uani 1 1 d .
C1 C 0.73346(15) 0.00887(17) 0.24476(8) 0.0111(3) Uani 1 1 d .
H1 H 0.7735 -0.0791 0.2356 0.013 Uiso 1 1 calc R
C2 C 0.85207(16) -0.00344(17) 0.37529(9) 0.0125(3) Uani 1 1 d .
C3 C 0.97079(16) -0.05460(17) 0.35383(9) 0.0147(3) Uani 1 1 d .
H3 H 1.0104 -0.0277 0.3165 0.018 Uiso 1 1 calc R
C4 C 1.03060(17) -0.14394(18) 0.38674(9) 0.0172(4) Uani 1 1 d .
H4 H 1.1120 -0.1773 0.3727 0.021 Uiso 1 1 calc R
C5 C 0.97112(18) -0.18482(19) 0.44051(10) 0.0199(4) Uani 1 1 d .
H5 H 1.0112 -0.2475 0.4627 0.024 Uiso 1 1 calc R
C6 C 0.85401(17) -0.1348(2) 0.46189(10) 0.0205(4) Uani 1 1 d .
H6 H 0.8145 -0.1625 0.4991 0.025 Uiso 1 1 calc R
C7 C 0.79337(17) -0.04401(18) 0.42938(9) 0.0163(4) Uani 1 1 d .
H7 H 0.7125 -0.0101 0.4441 0.020 Uiso 1 1 calc R
C8 C 0.88689(16) 0.25848(17) 0.34007(8) 0.0123(3) Uani 1 1 d .
C9 C 1.01875(17) 0.26779(18) 0.36984(9) 0.0173(4) Uani 1 1 d .
H9 H 1.0489 0.1953 0.3879 0.021 Uiso 1 1 calc R
C10 C 1.10622(18) 0.38276(19) 0.37320(10) 0.0214(4) Uani 1 1 d .
H10 H 1.1964 0.3882 0.3930 0.026 Uiso 1 1 calc R
C11 C 1.06281(18) 0.48906(19) 0.34792(10) 0.0227(4) Uani 1 1 d .
H11 H 1.1233 0.5673 0.3500 0.027 Uiso 1 1 calc R
C12 C 0.93095(18) 0.48204(19) 0.31936(10) 0.0198(4) Uani 1 1 d .
H12 H 0.9008 0.5561 0.3026 0.024 Uiso 1 1 calc R
C13 C 0.84317(17) 0.36723(17) 0.31519(9) 0.0154(4) Uani 1 1 d .
H13 H 0.7530 0.3625 0.2954 0.019 Uiso 1 1 calc R
C14 C 0.83949(16) 0.20347(17) 0.16129(8) 0.0122(3) Uani 1 1 d .
C15 C 0.80480(17) 0.30536(18) 0.12906(9) 0.0165(4) Uani 1 1 d .
H15 H 0.7131 0.3106 0.1147 0.020 Uiso 1 1 calc R
C16 C 0.90398(18) 0.39960(18) 0.11786(9) 0.0187(4) Uani 1 1 d .
H16 H 0.8805 0.4697 0.0959 0.022 Uiso 1 1 calc R
C17 C 1.03733(17) 0.39105(18) 0.13877(9) 0.0187(4) Uani 1 1 d .
H17 H 1.1053 0.4554 0.1310 0.022 Uiso 1 1 calc R
C18 C 1.07252(17) 0.28978(18) 0.17092(9) 0.0178(4) Uani 1 1 d .
H18 H 1.1643 0.2850 0.1852 0.021 Uiso 1 1 calc R
C19 C 0.97407(16) 0.19546(18) 0.18224(9) 0.0146(3) Uani 1 1 d .
H19 H 0.9980 0.1256 0.2042 0.018 Uiso 1 1 calc R
C20 C 0.70674(16) -0.05419(17) 0.09657(9) 0.0129(3) Uani 1 1 d .
C21 C 0.82539(18) -0.1103(2) 0.08056(10) 0.0221(4) Uani 1 1 d .
H21 H 0.9050 -0.0826 0.1113 0.026 Uiso 1 1 calc R
C22 C 0.82756(19) -0.2064(2) 0.01976(11) 0.0270(4) Uani 1 1 d .
H22 H 0.9085 -0.2447 0.0089 0.032 Uiso 1 1 calc R
C23 C 0.71133(19) -0.24630(19) -0.02502(9) 0.0218(4) Uani 1 1 d .
H23 H 0.7127 -0.3116 -0.0669 0.026 Uiso 1 1 calc R
C24 C 0.59345(18) -0.19144(19) -0.00903(9) 0.0190(4) Uani 1 1 d .
H24 H 0.5137 -0.2198 -0.0397 0.023 Uiso 1 1 calc R
C25 C 0.59106(17) -0.09531(17) 0.05143(9) 0.0149(3) Uani 1 1 d .
H25 H 0.5099 -0.0573 0.0621 0.018 Uiso 1 1 calc R
C26 C 0.5305(2) 0.4125(2) 0.38839(11) 0.0256(4) Uani 1 1 d .
H26A H 0.6099 0.4633 0.3770 0.038 Uiso 1 1 calc R
H26B H 0.4872 0.4712 0.4240 0.038 Uiso 1 1 calc R
H26C H 0.4670 0.3806 0.3469 0.038 Uiso 1 1 calc R
C27 C 0.72624(19) 0.3222(2) 0.48972(10) 0.0260(4) Uani 1 1 d .
H27A H 0.7539 0.2445 0.5069 0.039 Uiso 1 1 calc R
H27B H 0.6982 0.3889 0.5278 0.039 Uiso 1 1 calc R
H27C H 0.8020 0.3633 0.4704 0.039 Uiso 1 1 calc R
C28 C 0.44130(19) 0.1950(2) 0.46198(10) 0.0256(4) Uani 1 1 d .
H28A H 0.3641 0.1625 0.4272 0.038 Uiso 1 1 calc R
H28B H 0.4158 0.2659 0.4990 0.038 Uiso 1 1 calc R
H28C H 0.4691 0.1198 0.4813 0.038 Uiso 1 1 calc R
C29 C 0.66210(19) -0.3090(2) 0.26173(12) 0.0287(5) Uani 1 1 d .
H29A H 0.7420 -0.2749 0.2428 0.043 Uiso 1 1 calc R
H29B H 0.6763 -0.3963 0.2728 0.043 Uiso 1 1 calc R
H29C H 0.6464 -0.2444 0.3038 0.043 Uiso 1 1 calc R
C30 C 0.5785(2) -0.4090(2) 0.11342(11) 0.0270(4) Uani 1 1 d .
H30A H 0.5038 -0.4368 0.0769 0.040 Uiso 1 1 calc R
H30B H 0.6234 -0.4882 0.1192 0.040 Uiso 1 1 calc R
H30C H 0.6431 -0.3429 0.1007 0.040 Uiso 1 1 calc R
C31 C 0.39192(18) -0.45986(19) 0.22062(10) 0.0214(4) Uani 1 1 d .
H31A H 0.3644 -0.4234 0.2665 0.032 Uiso 1 1 calc R
H31B H 0.4359 -0.5419 0.2213 0.032 Uiso 1 1 calc R
H31C H 0.3125 -0.4817 0.1867 0.032 Uiso 1 1 calc R
C32 C 0.26469(18) -0.35031(19) 0.06551(9) 0.0203(4) Uani 1 1 d .
H32A H 0.3299 -0.3314 0.0338 0.031 Uiso 1 1 calc R
H32B H 0.1735 -0.3620 0.0419 0.031 Uiso 1 1 calc R
H32C H 0.2830 -0.4332 0.0804 0.031 Uiso 1 1 calc R
C33 C 0.14052(17) -0.23601(19) 0.19728(10) 0.0198(4) Uani 1 1 d .
H33A H 0.1583 -0.3111 0.2191 0.030 Uiso 1 1 calc R
H33B H 0.0547 -0.2585 0.1681 0.030 Uiso 1 1 calc R
H33C H 0.1360 -0.1543 0.2331 0.030 Uiso 1 1 calc R
C34 C 0.23754(17) -0.06074(18) 0.10400(10) 0.0184(4) Uani 1 1 d .
H34A H 0.2401 0.0210 0.1407 0.028 Uiso 1 1 calc R
H34B H 0.1472 -0.0813 0.0792 0.028 Uiso 1 1 calc R
H34C H 0.3033 -0.0460 0.0718 0.028 Uiso 1 1 calc R
Cl1 Cl 0.29199(4) 0.11587(4) 0.27937(2) 0.01818(10) Uani 1 1 d .
Cl2 Cl 0.42713(5) -0.12661(5) 0.35797(2) 0.02347(11) Uani 1 1 d .
N1 N 0.62502(13) 0.14029(14) 0.35274(7) 0.0130(3) Uani 1 1 d .
N2 N 0.43671(13) -0.18250(14) 0.19267(7) 0.0127(3) Uani 1 1 d .
P1 P 0.77057(4) 0.10772(4) 0.32998(2) 0.01046(9) Uani 1 1 d .
P2 P 0.70752(4) 0.07963(4) 0.17300(2) 0.01012(9) Uani 1 1 d .
S1 S 0.53275(4) 0.15969(4) 0.18123(2) 0.01278(9) Uani 1 1 d .
Si1 Si 0.58282(5) 0.26479(5) 0.42115(2) 0.01552(11) Uani 1 1 d .
Si2 Si 0.51225(5) -0.33091(5) 0.19634(3) 0.01549(11) Uani 1 1 d .
Si3 Si 0.27947(4) -0.20567(5) 0.14276(2) 0.01268(10) Uani 1 1 d .

loop_
_atom_site_aniso_label
_atom_site_aniso_U_11
_atom_site_aniso_U_22
_atom_site_aniso_U_33
_atom_site_aniso_U_23
_atom_site_aniso_U_13
_atom_site_aniso_U_12
Zr1 0.00775(8) 0.01301(9) 0.01140(9) 0.00280(6) 0.00050(6) 0.00070(6)
C1 0.0114(7) 0.0098(8) 0.0114(8) 0.0014(6) -0.0004(6) 0.0020(6)
C2 0.0110(7) 0.0137(9) 0.0113(8) 0.0013(7) -0.0027(6) 0.0004(6)
C3 0.0144(8) 0.0161(9) 0.0130(8) 0.0019(7) 0.0014(7) 0.0013(7)
C4 0.0141(8) 0.0170(9) 0.0201(9) 0.0026(8) 0.0005(7) 0.0045(7)
C5 0.0178(8) 0.0207(10) 0.0233(10) 0.0109(8) -0.0040(7) 0.0035(7)
C6 0.0160(8) 0.0284(11) 0.0198(10) 0.0124(8) 0.0006(7) 0.0004(7)
C7 0.0122(8) 0.0215(10) 0.0151(9) 0.0039(7) 0.0009(7) 0.0016(7)
C8 0.0110(7) 0.0133(9) 0.0109(8) -0.0009(7) 0.0017(6) -0.0001(6)
C9 0.0160(8) 0.0156(9) 0.0188(9) 0.0015(7) -0.0011(7) 0.0026(7)
C10 0.0129(8) 0.0186(10) 0.0283(10) -0.0017(8) -0.0039(7) 0.0003(7)
C11 0.0187(9) 0.0142(9) 0.0318(11) 0.0002(8) -0.0003(8) -0.0024(7)
C12 0.0208(9) 0.0135(9) 0.0248(10) 0.0033(8) 0.0008(7) 0.0038(7)
C13 0.0125(8) 0.0155(9) 0.0165(9) -0.0003(7) -0.0011(7) 0.0029(6)
C14 0.0128(8) 0.0128(9) 0.0105(8) 0.0017(7) 0.0020(6) 0.0000(6)
C15 0.0135(8) 0.0173(9) 0.0189(9) 0.0054(7) -0.0009(7) 0.0014(7)
C16 0.0206(9) 0.0157(9) 0.0206(10) 0.0079(8) 0.0000(7) -0.0006(7)
C17 0.0171(8) 0.0175(10) 0.0211(10) 0.0045(8) 0.0046(7) -0.0032(7)
C18 0.0124(8) 0.0209(10) 0.0194(9) 0.0031(8) 0.0016(7) 0.0011(7)
C19 0.0144(8) 0.0151(9) 0.0143(9) 0.0026(7) 0.0011(7) 0.0023(6)
C20 0.0151(8) 0.0122(9) 0.0121(8) 0.0041(7) 0.0025(6) 0.0012(6)
C21 0.0144(8) 0.0254(11) 0.0227(10) -0.0027(8) 0.0013(7) 0.0026(7)
C22 0.0216(9) 0.0270(11) 0.0285(11) -0.0052(9) 0.0086(8) 0.0053(8)
C23 0.0309(10) 0.0176(10) 0.0141(9) -0.0024(8) 0.0058(8) -0.0014(8)
C24 0.0236(9) 0.0184(10) 0.0138(9) 0.0046(7) -0.0023(7) -0.0034(7)
C25 0.0156(8) 0.0154(9) 0.0141(9) 0.0045(7) 0.0004(7) 0.0015(7)
C26 0.0267(10) 0.0224(11) 0.0270(11) 0.0005(8) 0.0051(8) 0.0091(8)
C27 0.0191(9) 0.0342(12) 0.0186(10) -0.0076(9) -0.0022(8) 0.0066(8)
C28 0.0210(9) 0.0351(12) 0.0185(10) -0.0010(9) 0.0075(8) 0.0025(8)
C29 0.0189(9) 0.0213(11) 0.0475(13) 0.0154(10) -0.0086(9) 0.0021(8)
C30 0.0264(10) 0.0205(10) 0.0380(12) 0.0088(9) 0.0125(9) 0.0110(8)
C31 0.0189(9) 0.0183(10) 0.0282(11) 0.0099(8) -0.0002(8) 0.0001(7)
C32 0.0209(9) 0.0200(10) 0.0189(9) 0.0032(8) 0.0006(7) -0.0009(7)
C33 0.0135(8) 0.0228(10) 0.0224(10) 0.0035(8) 0.0037(7) 0.0004(7)
C34 0.0121(8) 0.0191(10) 0.0235(10) 0.0052(8) -0.0025(7) 0.0021(7)
Cl1 0.01132(18) 0.0227(2) 0.0201(2) 0.00225(18) 0.00262(16) 0.00516(16)
Cl2 0.0270(2) 0.0267(3) 0.0171(2) 0.00952(19) 0.00164(18) -0.00566(19)
N1 0.0091(6) 0.0163(8) 0.0131(7) 0.0016(6) 0.0005(5) 0.0027(5)
N2 0.0094(6) 0.0128(7) 0.0164(7) 0.0046(6) 0.0001(5) 0.0016(5)
P1 0.00820(19) 0.0125(2) 0.0103(2) 0.00186(17) 0.00013(15) 0.00153(15)
P2 0.00859(19) 0.0111(2) 0.0107(2) 0.00258(17) 0.00064(15) 0.00124(15)
S1 0.01013(18) 0.0141(2) 0.0151(2) 0.00457(17) 0.00137(15) 0.00338(15)
Si1 0.0117(2) 0.0199(3) 0.0131(2) -0.0014(2) 0.00118(18) 0.00421(18)
Si2 0.0123(2) 0.0118(2) 0.0233(3) 0.0062(2) 0.00046(19) 0.00197(17)
Si3 0.0100(2) 0.0132(2) 0.0142(2) 0.00236(19) -0.00004(17) 0.00033(17)

loop_
_atom_type_symbol
_atom_type_description
_atom_type_scat_dispersion_real
_atom_type_scat_dispersion_imag
_atom_type_scat_source
C C 0.0033 0.0016 'International Tables Vol C Tables 4.2.6.8 and 6.1.1.4'
H H 0.0000 0.0000 'International Tables Vol C Tables 4.2.6.8 and 6.1.1.4'
N N 0.0061 0.0033 'International Tables Vol C Tables 4.2.6.8 and 6.1.1.4'
Si Si 0.0817 0.0704 'International Tables Vol C Tables 4.2.6.8 and 6.1.1.4'
P P 0.1023 0.0942 'International Tables Vol C Tables 4.2.6.8 and 6.1.1.4'
S S 0.1246 0.1234 'International Tables Vol C Tables 4.2.6.8 and 6.1.1.4'
Cl Cl 0.1484 0.1585 'International Tables Vol C Tables 4.2.6.8 and 6.1.1.4'
Zr Zr -2.9673 0.5597 'International Tables Vol C Tables 4.2.6.8 and 6.1.1.4'

loop_
_geom_angle_atom_site_label_1
_geom_angle_atom_site_label_2
_geom_angle_atom_site_label_3
_geom_angle
N2 Zr1 N1 155.69(5)
N2 Zr1 Cl1 107.45(4)
N1 Zr1 Cl1 96.84(4)
N2 Zr1 Cl2 90.69(4)
N1 Zr1 Cl2 87.29(4)
Cl1 Zr1 Cl2 92.220(16)
N2 Zr1 C1 93.28(5)
N1 Zr1 C1 66.50(5)
Cl1 Zr1 C1 143.86(4)
Cl2 Zr1 C1 117.36(4)
N2 Zr1 S1 96.04(4)
N1 Zr1 S1 89.42(4)
Cl1 Zr1 S1 79.095(14)
Cl2 Zr1 S1 170.285(16)
C1 Zr1 S1 69.35(4)
N2 Zr1 P1 125.87(4)
N1 Zr1 P1 31.33(3)
Cl1 Zr1 P1 125.095(14)
Cl2 Zr1 P1 98.701(14)
C1 Zr1 P1 35.86(4)
S1 Zr1 P1 83.031(12)
P2 C1 P1 122.83(10)
P2 C1 Zr1 95.33(7)
P1 C1 Zr1 87.06(6)
P2 C1 H1 115.1
P1 C1 H1 115.1
Zr1 C1 H1 115.1
C7 C2 C3 119.83(16)
C7 C2 P1 119.93(13)
C3 C2 P1 120.17(13)
C4 C3 C2 120.29(16)
C4 C3 H3 119.9
C2 C3 H3 119.9
C3 C4 C5 119.67(16)
C3 C4 H4 120.2
C5 C4 H4 120.2
C6 C5 C4 120.31(17)
C6 C5 H5 119.8
C4 C5 H5 119.8
C5 C6 C7 120.49(16)
C5 C6 H6 119.8
C7 C6 H6 119.8
C2 C7 C6 119.41(16)
C2 C7 H7 120.3
C6 C7 H7 120.3
C9 C8 C13 119.23(15)
C9 C8 P1 122.27(13)
C13 C8 P1 118.48(12)
C10 C9 C8 120.16(17)
C10 C9 H9 119.9
C8 C9 H9 119.9
C11 C10 C9 120.29(17)
C11 C10 H10 119.9
C9 C10 H10 119.9
C10 C11 C12 120.08(17)
C10 C11 H11 120.0
C12 C11 H11 120.0
C13 C12 C11 120.08(17)
C13 C12 H12 120.0
C11 C12 H12 120.0
C12 C13 C8 120.14(16)
C12 C13 H13 119.9
C8 C13 H13 119.9
C15 C14 C19 120.06(15)
C15 C14 P2 118.68(12)
C19 C14 P2 121.24(13)
C16 C15 C14 119.97(16)
C16 C15 H15 120.0
C14 C15 H15 120.0
C17 C16 C15 119.67(17)
C17 C16 H16 120.2
C15 C16 H16 120.2
C18 C17 C16 120.63(16)
C18 C17 H17 119.7
C16 C17 H17 119.7
C17 C18 C19 119.99(16)
C17 C18 H18 120.0
C19 C18 H18 120.0
C18 C19 C14 119.68(16)
C18 C19 H19 120.2
C14 C19 H19 120.2
C25 C20 C21 119.53(16)
C25 C20 P2 120.50(13)
C21 C20 P2 119.83(13)
C22 C21 C20 120.13(17)
C22 C21 H21 119.9
C20 C21 H21 119.9
C23 C22 C21 119.76(18)
C23 C22 H22 120.1
C21 C22 H22 120.1
C24 C23 C22 120.19(17)
C24 C23 H23 119.9
C22 C23 H23 119.9
C23 C24 C25 120.19(17)
C23 C24 H24 119.9
C25 C24 H24 119.9
C24 C25 C20 120.19(16)
C24 C25 H25 119.9
C20 C25 H25 119.9
Si1 C26 H26A 109.5
Si1 C26 H26B 109.5
H26A C26 H26B 109.5
Si1 C26 H26C 109.5
H26A C26 H26C 109.5
H26B C26 H26C 109.5
Si1 C27 H27A 109.5
Si1 C27 H27B 109.5
H27A C27 H27B 109.5
Si1 C27 H27C 109.5
H27A C27 H27C 109.5
H27B C27 H27C 109.5
Si1 C28 H28A 109.5
Si1 C28 H28B 109.5
H28A C28 H28B 109.5
Si1 C28 H28C 109.5
H28A C28 H28C 109.5
H28B C28 H28C 109.5
Si2 C29 H29A 109.5
Si2 C29 H29B 109.5
H29A C29 H29B 109.5
Si2 C29 H29C 109.5
H29A C29 H29C 109.5
H29B C29 H29C 109.5
Si2 C30 H30A 109.5
Si2 C30 H30B 109.5
H30A C30 H30B 109.5
Si2 C30 H30C 109.5
H30A C30 H30C 109.5
H30B C30 H30C 109.5
Si2 C31 H31A 109.5
Si2 C31 H31B 109.5
H31A C31 H31B 109.5
Si2 C31 H31C 109.5
H31A C31 H31C 109.5
H31B C31 H31C 109.5
Si3 C32 H32A 109.5
Si3 C32 H32B 109.5
H32A C32 H32B 109.5
Si3 C32 H32C 109.5
H32A C32 H32C 109.5
H32B C32 H32C 109.5
Si3 C33 H33A 109.5
Si3 C33 H33B 109.5
H33A C33 H33B 109.5
Si3 C33 H33C 109.5
H33A C33 H33C 109.5
H33B C33 H33C 109.5
Si3 C34 H34A 109.5
Si3 C34 H34B 109.5
H34A C34 H34B 109.5
Si3 C34 H34C 109.5
H34A C34 H34C 109.5
H34B C34 H34C 109.5
P1 N1 Si1 129.16(9)
P1 N1 Zr1 101.43(7)
Si1 N1 Zr1 129.29(7)
Si2 N2 Si3 115.74(8)
Si2 N2 Zr1 120.78(7)
Si3 N2 Zr1 119.56(7)
N1 P1 C1 103.00(7)
N1 P1 C2 114.61(8)
C1 P1 C2 103.51(8)
N1 P1 C8 112.80(8)
C1 P1 C8 115.97(7)
C2 P1 C8 106.83(8)
N1 P1 Zr1 47.24(5)
C1 P1 Zr1 57.09(5)
C2 P1 Zr1 112.32(5)
C8 P1 Zr1 140.77(6)
C1 P2 C20 107.51(8)
C1 P2 C14 116.54(8)
C20 P2 C14 102.61(7)
C1 P2 S1 106.10(6)
C20 P2 S1 113.54(6)
C14 P2 S1 110.73(6)
P2 S1 Zr1 84.246(18)
N1 Si1 C28 109.77(8)
N1 Si1 C26 110.07(8)
C28 Si1 C26 108.74(9)
N1 Si1 C27 111.64(8)
C28 Si1 C27 107.12(9)
C26 Si1 C27 109.42(10)
N2 Si2 C30 113.07(8)
N2 Si2 C31 111.23(8)
C30 Si2 C31 108.81(9)
N2 Si2 C29 115.30(8)
C30 Si2 C29 103.41(10)
C31 Si2 C29 104.34(9)
N2 Si3 C34 115.49(7)
N2 Si3 C32 113.40(8)
C34 Si3 C32 102.75(9)
N2 Si3 C33 109.97(8)
C34 Si3 C33 106.40(8)
C32 Si3 C33 108.27(8)

loop_
_geom_bond_atom_site_label_1
_geom_bond_atom_site_label_2
_geom_bond_distance
Zr1 N2 2.0808(14)
Zr1 N1 2.2611(14)
Zr1 Cl1 2.4206(4)
Zr1 Cl2 2.4452(4)
Zr1 C1 2.5376(15)
Zr1 S1 2.7224(4)
Zr1 P1 3.0188(4)
C1 P2 1.7464(17)
C1 P1 1.7706(17)
C1 H1 1.0000
C2 C7 1.389(2)
C2 C3 1.400(2)
C2 P1 1.8022(17)
C3 C4 1.381(2)
C3 H3 0.9500
C4 C5 1.388(3)
C4 H4 0.9500
C5 C6 1.381(3)
C5 H5 0.9500
C6 C7 1.392(3)
C6 H6 0.9500
C7 H7 0.9500
C8 C9 1.392(2)
C8 C13 1.397(2)
C8 P1 1.8116(16)
C9 C10 1.388(2)
C9 H9 0.9500
C10 C11 1.377(3)
C10 H10 0.9500
C11 C12 1.387(3)
C11 H11 0.9500
C12 C13 1.385(2)
C12 H12 0.9500
C13 H13 0.9500
C14 C15 1.387(2)
C14 C19 1.395(2)
C14 P2 1.8125(16)
C15 C16 1.387(2)
C15 H15 0.9500
C16 C17 1.384(2)
C16 H16 0.9500
C17 C18 1.382(3)
C17 H17 0.9500
C18 C19 1.383(2)
C18 H18 0.9500
C19 H19 0.9500
C20 C25 1.385(2)
C20 C21 1.393(2)
C20 P2 1.8106(17)
C21 C22 1.387(3)
C21 H21 0.9500
C22 C23 1.385(3)
C22 H22 0.9500
C23 C24 1.380(3)
C23 H23 0.9500
C24 C25 1.382(3)
C24 H24 0.9500
C25 H25 0.9500
C26 Si1 1.863(2)
C26 H26A 0.9800
C26 H26B 0.9800
C26 H26C 0.9800
C27 Si1 1.8649(19)
C27 H27A 0.9800
C27 H27B 0.9800
C27 H27C 0.9800
C28 Si1 1.8537(19)
C28 H28A 0.9800
C28 H28B 0.9800
C28 H28C 0.9800
C29 Si2 1.874(2)
C29 H29A 0.9800
C29 H29B 0.9800
C29 H29C 0.9800
C30 Si2 1.871(2)
C30 H30A 0.9800
C30 H30B 0.9800
C30 H30C 0.9800
C31 Si2 1.8732(18)
C31 H31A 0.9800
C31 H31B 0.9800
C31 H31C 0.9800
C32 Si3 1.8739(19)
C32 H32A 0.9800
C32 H32B 0.9800
C32 H32C 0.9800
C33 Si3 1.8771(17)
C33 H33A 0.9800
C33 H33B 0.9800
C33 H33C 0.9800
C34 Si3 1.8708(18)
C34 H34A 0.9800
C34 H34B 0.9800
C34 H34C 0.9800
N1 P1 1.6016(13)
N1 Si1 1.7556(15)
N2 Si2 1.7604(15)
N2 Si3 1.7656(14)
P2 S1 1.9980(6)
